data_4319890
loop_
_publ_author_name
'Wen-Feng Liaw'
'Chien-Kuo Hsieh'
'Ging-Yi Lin'
'Gene-Hsiang Lee'

_publ_section_title
;
 Syntheses, Reactivity, and \p-Donating Ligand Metathesis Reaction of
 Five-Coordinate Sixteen-Electron Manganese(I) Complexes: Crystal
 Structures of [Mn(CO)3(-TeC6H4-o-NH-)]-,
 [(Mn(CO)3)2(\m-SC6H4-o-S-S-C6H4-o-\m-S-)], [(CO)3Mn(\m-SC6H4-o-NH2-)]2,
 and [(CO)3Mn(\m-SC8N2H4-o-S-)]22-
;
_journal_name_full 'Inorganic Chemistry'
_journal_page_first 3468
_journal_page_last 3475
_journal_paper_doi 10.1021/ic000795a
_journal_volume 40
_journal_year 2001
_chemical_formula_sum 'C47 H34 Mn N3 O3 P2 S2'
_chemical_formula_weight 869.77
_chemical_name_systematic
; 
 ? 
;
_space_group_IT_number 2
_symmetry_cell_setting triclinic
_symmetry_space_group_name_Hall '-P 1'
_symmetry_space_group_name_H-M 'P -1'
_atom_sites_solution_hydrogens geom
_atom_sites_solution_primary direct
_atom_sites_solution_secondary difmap
_audit_creation_method SHELXL
_cell_angle_alpha 72.485(1)
_cell_angle_beta 84.767(1)
_cell_angle_gamma 73.453(1)
_cell_formula_units_Z 2
_cell_length_a 12.5774(3)
_cell_length_b 13.0335(2)
_cell_length_c 13.4917(3)
_cell_measurement_reflns_used 5586
_cell_measurement_temperature 150(1)
_cell_volume 2021.74(7)
_computing_cell_refinement 'Siemens SAINT'
_computing_data_collection 'Siemens SMART'
_computing_data_reduction 'Siemens SAINT'
_computing_molecular_graphics 'Siemens SHELXTL'
_computing_publication_material 'Siemens SHELXTL'
_computing_structure_refinement 'SHELXL-93 (Sheldrick, 1993)'
_computing_structure_solution 'SHELXS-86 (Sheldrick, 1990)'
_diffrn_ambient_temperature 150(1)
_diffrn_measurement_device 'Siemens SMART CCD'
_diffrn_measurement_method '\w scans'
_diffrn_radiation_monochromator graphite
_diffrn_radiation_source 'fine-focus sealed tube'
_diffrn_radiation_type MoK\a
_diffrn_radiation_wavelength 0.71073
_diffrn_reflns_av_R_equivalents 0.0375
_diffrn_reflns_av_sigmaI/netI 0.0472
_diffrn_reflns_limit_h_max 15
_diffrn_reflns_limit_h_min -15
_diffrn_reflns_limit_k_max 16
_diffrn_reflns_limit_k_min -16
_diffrn_reflns_limit_l_max 16
_diffrn_reflns_limit_l_min -16
_diffrn_reflns_number 22911
_diffrn_reflns_theta_max 26.37
_diffrn_reflns_theta_min 1.58
_diffrn_standards_decay_% 0
_exptl_absorpt_coefficient_mu 0.556
_exptl_absorpt_correction_T_max 0.8944
_exptl_absorpt_correction_T_min 0.7757
_exptl_absorpt_correction_type ' empirical used sadabs'
_exptl_crystal_colour brown
_exptl_crystal_density_diffrn 1.429
_exptl_crystal_density_meas ?
_exptl_crystal_description block
_exptl_crystal_F_000 896
_exptl_crystal_size_max 0.23
_exptl_crystal_size_mid 0.16
_exptl_crystal_size_min 0.09
_refine_diff_density_max 0.382
_refine_diff_density_min -0.408
_refine_diff_density_rms 0.059
_refine_ls_extinction_coef 0.0002(5)
_refine_ls_extinction_expression Fc^*^=kFc[1+0.001xFc^2^\l^3^/sin(2\q)]^-1/4^
_refine_ls_extinction_method SHELXL
_refine_ls_goodness_of_fit_all 1.041
_refine_ls_goodness_of_fit_obs 1.091
_refine_ls_matrix_type full
_refine_ls_number_parameters 524
_refine_ls_number_reflns 8098
_refine_ls_number_restraints 0
_refine_ls_restrained_S_all 1.041
_refine_ls_restrained_S_obs 1.091
_refine_ls_R_factor_all 0.0628
_refine_ls_R_factor_obs 0.0413
_refine_ls_shift/esd_max 0.000
_refine_ls_shift/esd_mean 0.000
_refine_ls_structure_factor_coef Fsqd
_refine_ls_weighting_details 'w=1/[\s^2^(Fo^2^)+(0.0472P)^2^+0.7619P] where P=(Fo^2^+2Fc^2^)/3'
_refine_ls_weighting_scheme calc
_refine_ls_wR_factor_all 0.0980
_refine_ls_wR_factor_obs 0.0908
_reflns_number_observed 6435
_reflns_number_total 8098
_reflns_observed_criterion >2sigma(I)
_cod_data_source_file ic000795a_1.cif
_cod_data_source_block ic7338
_cod_depositor_comments
;
The following automatic conversions were performed:

'_symmetry_cell_setting' value 'Triclinic' changed to 'triclinic'
according to the built-in table from CIF Core dictionary named
'cif_core.dic' version 2.4.1 from 2010-06-29.

Automatic conversion script
Id: cif_fix_values 1646 2011-03-28 12:23:43Z adriana 

The following automatic conversions were performed:

'_exptl_crystal_density_meas' value 'not_measured' was changed to '?'
- the value is perceived as not measured.

Automatic conversion script
Id: cif_fix_values 3008 2015-01-20 13:52:24Z robertas 

The following automatic conversions were performed:

'_refine_ls_weighting_scheme' value 'calc
w=1/[\s^2^(Fo^2^)+(0.0472P)^2^+0.7619P] where P=(Fo^2^+2Fc^2^)/3' was
changed to 'calc'. New tag '_refine_ls_weighting_details' was
created. The value of the new tag was set to
'w=1/[\s^2^(Fo^2^)+(0.0472P)^2^+0.7619P] where P=(Fo^2^+2Fc^2^)/3'.

Automatic conversion script
Id: cif_fix_values 3143 2015-03-26 13:38:13Z robertas 
;
_cod_database_code 4319890

loop_
_symmetry_equiv_pos_as_xyz
'x, y, z'
'-x, -y, -z'

loop_
_atom_site_aniso_label
_atom_site_aniso_U_11
_atom_site_aniso_U_22
_atom_site_aniso_U_33
_atom_site_aniso_U_23
_atom_site_aniso_U_13
_atom_site_aniso_U_12
Mn1 0.0180(2) 0.0188(2) 0.0227(2) -0.00801(15) 0.00063(14) -0.00556(14)
S1 0.0169(3) 0.0182(3) 0.0242(3) -0.0060(2) 0.0006(2) -0.0066(2)
S2 0.0180(3) 0.0179(3) 0.0368(4) -0.0087(3) 0.0008(3) -0.0060(2)
P1 0.0213(3) 0.0197(3) 0.0193(3) -0.0049(2) 0.0001(2) -0.0054(3)
P2 0.0244(3) 0.0205(3) 0.0193(3) -0.0048(3) 0.0004(2) -0.0070(3)
O1 0.0617(14) 0.0416(12) 0.0314(11) -0.0129(9) -0.0155(10) -0.0055(10)
O2 0.0400(11) 0.0237(10) 0.0497(12) -0.0172(9) -0.0006(9) -0.0047(9)
O3 0.0327(11) 0.0480(12) 0.0373(11) -0.0166(9) 0.0106(9) -0.0197(9)
N1 0.0209(10) 0.0218(11) 0.0213(10) -0.0070(8) -0.0022(8) -0.0062(8)
N2 0.0196(10) 0.0232(11) 0.0209(10) -0.0051(8) -0.0005(8) -0.0070(8)
N3 0.0318(12) 0.0266(12) 0.0222(11) -0.0032(9) 0.0015(9) -0.0107(9)
C1 0.0278(14) 0.0197(13) 0.035(2) -0.0106(11) -0.0013(12) -0.0028(11)
C2 0.0202(12) 0.0261(14) 0.0252(13) -0.0062(11) -0.0003(10) -0.0082(10)
C3 0.0254(13) 0.0226(13) 0.0244(13) -0.0101(10) -0.0020(11) -0.0065(10)
C4 0.0177(12) 0.0221(12) 0.0173(11) -0.0057(10) -0.0011(9) -0.0050(10)
C5 0.0191(12) 0.0198(12) 0.0182(12) -0.0050(9) -0.0013(9) -0.0061(9)
C6 0.0206(12) 0.0214(12) 0.0157(11) -0.0038(9) -0.0028(9) -0.0035(10)
C7 0.0274(13) 0.0225(13) 0.0262(13) -0.0086(11) -0.0014(11) -0.0050(11)
C8 0.0280(14) 0.0253(14) 0.0319(14) -0.0120(11) 0.0002(11) 0.0031(11)
C9 0.0186(13) 0.036(2) 0.0297(14) -0.0100(12) 0.0009(11) -0.0017(11)
C10 0.0215(13) 0.0255(13) 0.0237(13) -0.0035(10) -0.0024(10) -0.0058(10)
C11 0.0196(12) 0.0226(12) 0.0178(12) -0.0052(10) 0.0003(9) -0.0043(10)
C12 0.0201(12) 0.0180(12) 0.0260(13) -0.0051(10) -0.0027(10) -0.0065(10)
C13 0.0301(14) 0.0304(14) 0.0241(13) -0.0096(11) 0.0020(11) -0.0052(11)
C14 0.0307(15) 0.032(2) 0.041(2) -0.0170(13) 0.0037(13) 0.0013(12)
C15 0.032(2) 0.0227(14) 0.042(2) -0.0047(12) -0.0096(13) -0.0003(11)
C16 0.0358(15) 0.0233(13) 0.0250(13) -0.0013(11) -0.0018(11) -0.0095(11)
C17 0.0254(13) 0.0241(13) 0.0223(12) -0.0063(10) 0.0010(10) -0.0095(10)
C18 0.0240(13) 0.0207(12) 0.0218(12) -0.0064(10) -0.0005(10) -0.0021(10)
C19 0.0274(13) 0.0255(13) 0.0264(13) -0.0055(11) -0.0014(11) -0.0064(11)
C20 0.040(2) 0.0237(14) 0.038(2) -0.0128(12) -0.0088(13) -0.0023(12)
C21 0.038(2) 0.0314(15) 0.0268(14) -0.0145(12) -0.0024(12) 0.0035(12)
C22 0.036(2) 0.036(2) 0.0313(15) -0.0120(13) 0.0098(12) -0.0062(13)
C23 0.0337(15) 0.0267(14) 0.0318(14) -0.0102(12) 0.0071(12) -0.0100(12)
C24 0.0194(12) 0.0310(14) 0.0219(12) -0.0097(11) 0.0022(10) -0.0064(10)
C25 0.0277(14) 0.036(2) 0.039(2) -0.0130(13) -0.0026(12) -0.0038(12)
C26 0.0221(14) 0.061(2) 0.044(2) -0.015(2) -0.0100(13) -0.0020(14)
C27 0.031(2) 0.070(2) 0.046(2) -0.026(2) -0.0017(14) -0.023(2)
C28 0.041(2) 0.045(2) 0.042(2) -0.0167(14) -0.0025(14) -0.0207(14)
C29 0.0290(14) 0.0337(15) 0.0262(13) -0.0086(11) -0.0008(11) -0.0119(12)
C30 0.0316(14) 0.0241(13) 0.0173(12) -0.0070(10) 0.0005(10) -0.0121(11)
C31 0.0348(15) 0.0335(15) 0.0198(12) -0.0047(11) -0.0053(11) -0.0138(12)
C32 0.052(2) 0.038(2) 0.0239(14) -0.0026(12) -0.0078(13) -0.0301(15)
C33 0.064(2) 0.0242(14) 0.0260(14) -0.0062(11) -0.0115(14) -0.0171(14)
C34 0.053(2) 0.0262(15) 0.0317(15) -0.0099(12) 0.0013(13) -0.0085(13)
C35 0.039(2) 0.0257(14) 0.0330(15) -0.0092(12) 0.0087(12) -0.0132(12)
C36 0.0211(12) 0.0226(12) 0.0198(12) -0.0070(10) 0.0019(10) -0.0054(10)
C37 0.0350(15) 0.0226(13) 0.0231(13) -0.0053(10) 0.0001(11) -0.0082(11)
C38 0.036(2) 0.0317(15) 0.0338(15) -0.0168(12) 0.0076(12) -0.0158(12)
C39 0.0203(13) 0.048(2) 0.0326(15) -0.0189(13) 0.0010(11) -0.0082(12)
C40 0.0253(13) 0.0341(15) 0.0232(13) -0.0031(11) -0.0030(11) -0.0021(11)
C41 0.0218(13) 0.0237(13) 0.0274(13) -0.0048(11) 0.0018(10) -0.0058(10)
C42 0.0256(13) 0.0249(13) 0.0223(12) -0.0061(10) 0.0011(10) -0.0069(10)
C43 0.0305(15) 0.041(2) 0.0251(14) -0.0131(12) -0.0064(11) 0.0015(12)
C44 0.037(2) 0.058(2) 0.032(2) -0.0255(15) -0.0018(13) 0.0020(14)
C45 0.0256(15) 0.050(2) 0.039(2) -0.0201(14) 0.0013(12) -0.0014(13)
C46 0.0260(14) 0.052(2) 0.0316(15) -0.0135(13) -0.0053(12) -0.0086(13)
C47 0.0287(14) 0.046(2) 0.0257(14) -0.0164(12) 0.0000(11) -0.0106(12)

loop_
_atom_site_label
_atom_site_type_symbol
_atom_site_fract_x
_atom_site_fract_y
_atom_site_fract_z
_atom_site_U_iso_or_equiv
_atom_site_thermal_displace_type
_atom_site_occupancy
_atom_site_calc_flag
_atom_site_refinement_flags
_atom_site_disorder_group
Mn1 Mn 0.50064(3) 0.06155(3) 0.10135(3) 0.01931(10) Uani 1 d . .
S1 S 0.43628(5) 0.11924(5) -0.07830(5) 0.01942(14) Uani 1 d . .
S2 S 0.32526(5) -0.08684(5) -0.03379(5) 0.02388(15) Uani 1 d . .
P1 P 0.22507(5) 0.72051(5) 0.42349(5) 0.02029(14) Uani 1 d . .
P2 P 0.14377(5) 0.59093(5) 0.63190(5) 0.02146(15) Uani 1 d . .
O1 O 0.5938(2) 0.0003(2) 0.3099(2) 0.0452(5) Uani 1 d . .
O2 O 0.4148(2) 0.29475(15) 0.1106(2) 0.0371(5) Uani 1 d . .
O3 O 0.2948(2) 0.0116(2) 0.20137(15) 0.0372(5) Uani 1 d . .
N1 N 0.2314(2) 0.2425(2) -0.06175(15) 0.0209(4) Uani 1 d . .
N2 N 0.1335(2) 0.0640(2) -0.03260(15) 0.0212(4) Uani 1 d . .
N3 N 0.1764(2) 0.6397(2) 0.5156(2) 0.0273(5) Uani 1 d . .
C1 C 0.5581(2) 0.0218(2) 0.2280(2) 0.0274(6) Uani 1 d . .
C2 C 0.4489(2) 0.2051(2) 0.1052(2) 0.0237(5) Uani 1 d . .
C3 C 0.3736(2) 0.0305(2) 0.1586(2) 0.0232(5) Uani 1 d . .
C4 C 0.2906(2) 0.1416(2) -0.0614(2) 0.0191(5) Uani 1 d . .
C5 C 0.2419(2) 0.0485(2) -0.0445(2) 0.0188(5) Uani 1 d . .
C6 C 0.1177(2) 0.2588(2) -0.0489(2) 0.0199(5) Uani 1 d . .
C7 C 0.0488(2) 0.3663(2) -0.0517(2) 0.0253(5) Uani 1 d . .
H7A H 0.0807(2) 0.4258(2) -0.0579(2) 0.030 Uiso 1 calc R .
C8 C -0.0644(2) 0.3846(2) -0.0452(2) 0.0298(6) Uani 1 d . .
H8A H -0.1107(2) 0.4573(2) -0.0487(2) 0.036 Uiso 1 calc R .
C9 C -0.1123(2) 0.2962(2) -0.0335(2) 0.0292(6) Uani 1 d . .
H9A H -0.1907(2) 0.3099(2) -0.0290(2) 0.035 Uiso 1 calc R .
C10 C -0.0475(2) 0.1911(2) -0.0286(2) 0.0243(5) Uani 1 d . .
H10A H -0.0807(2) 0.1319(2) -0.0197(2) 0.029 Uiso 1 calc R .
C11 C 0.0698(2) 0.1703(2) -0.0367(2) 0.0205(5) Uani 1 d . .
C12 C 0.1180(2) 0.8415(2) 0.3604(2) 0.0212(5) Uani 1 d . .
C13 C 0.0331(2) 0.8904(2) 0.4208(2) 0.0286(6) Uani 1 d . .
H13A H 0.0353(2) 0.8620(2) 0.4944(2) 0.034 Uiso 1 calc R .
C14 C -0.0533(2) 0.9796(2) 0.3732(2) 0.0357(7) Uani 1 d . .
H14A H -0.1100(2) 1.0128(2) 0.4144(2) 0.043 Uiso 1 calc R .
C15 C -0.0580(2) 1.0210(2) 0.2661(2) 0.0344(6) Uani 1 d . .
H15A H -0.1185(2) 1.0816(2) 0.2339(2) 0.041 Uiso 1 calc R .
C16 C 0.0254(2) 0.9743(2) 0.2057(2) 0.0289(6) Uani 1 d . .
H16A H 0.0224(2) 1.0034(2) 0.1322(2) 0.035 Uiso 1 calc R .
C17 C 0.1141(2) 0.8847(2) 0.2524(2) 0.0235(5) Uani 1 d . .
H17A H 0.1716(2) 0.8532(2) 0.2108(2) 0.028 Uiso 1 calc R .
C18 C 0.2873(2) 0.6490(2) 0.3285(2) 0.0229(5) Uani 1 d . .
C19 C 0.2524(2) 0.5587(2) 0.3221(2) 0.0270(6) Uani 1 d . .
H19A H 0.1979(2) 0.5334(2) 0.3690(2) 0.032 Uiso 1 calc R .
C20 C 0.2982(2) 0.5059(2) 0.2464(2) 0.0340(6) Uani 1 d . .
H20A H 0.2744(2) 0.4448(2) 0.2413(2) 0.041 Uiso 1 calc R .
C21 C 0.3785(2) 0.5422(2) 0.1784(2) 0.0331(6) Uani 1 d . .
H21A H 0.4103(2) 0.5050(2) 0.1276(2) 0.040 Uiso 1 calc R .
C22 C 0.4121(2) 0.6320(2) 0.1842(2) 0.0357(7) Uani 1 d . .
H22A H 0.4663(2) 0.6572(2) 0.1368(2) 0.043 Uiso 1 calc R .
C23 C 0.3672(2) 0.6857(2) 0.2592(2) 0.0304(6) Uani 1 d . .
H23A H 0.3909(2) 0.7473(2) 0.2634(2) 0.036 Uiso 1 calc R .
C24 C 0.3320(2) 0.7653(2) 0.4645(2) 0.0239(5) Uani 1 d . .
C25 C 0.4246(2) 0.6839(2) 0.5152(2) 0.0344(6) Uani 1 d . .
H25A H 0.4337(2) 0.6075(2) 0.5206(2) 0.041 Uiso 1 calc R .
C26 C 0.5031(2) 0.7142(3) 0.5575(2) 0.0437(8) Uani 1 d . .
H26A H 0.5663(2) 0.6589(3) 0.5912(2) 0.052 Uiso 1 calc R .
C27 C 0.4893(2) 0.8242(3) 0.5506(2) 0.0449(8) Uani 1 d . .
H27A H 0.5426(2) 0.8444(3) 0.5810(2) 0.054 Uiso 1 calc R .
C28 C 0.3988(2) 0.9064(3) 0.5000(2) 0.0393(7) Uani 1 d . .
H28A H 0.3906(2) 0.9825(3) 0.4951(2) 0.047 Uiso 1 calc R .
C29 C 0.3204(2) 0.8771(2) 0.4565(2) 0.0289(6) Uani 1 d . .
H29A H 0.2586(2) 0.9334(2) 0.4210(2) 0.035 Uiso 1 calc R .
C30 C 0.1575(2) 0.4449(2) 0.6544(2) 0.0232(5) Uani 1 d . .
C31 C 0.0699(2) 0.3975(2) 0.6911(2) 0.0287(6) Uani 1 d . .
H31A H -0.0006(2) 0.4427(2) 0.7044(2) 0.034 Uiso 1 calc R .
C32 C 0.0869(3) 0.2829(2) 0.7079(2) 0.0353(7) Uani 1 d . .
H32A H 0.0274(3) 0.2502(2) 0.7320(2) 0.042 Uiso 1 calc R .
C33 C 0.1892(3) 0.2171(2) 0.6900(2) 0.0364(7) Uani 1 d . .
H33A H 0.2000(3) 0.1391(2) 0.7026(2) 0.044 Uiso 1 calc R .
C34 C 0.2768(3) 0.2635(2) 0.6535(2) 0.0371(7) Uani 1 d . .
H34A H 0.3474(3) 0.2176(2) 0.6415(2) 0.045 Uiso 1 calc R .
C35 C 0.2604(2) 0.3774(2) 0.6348(2) 0.0321(6) Uani 1 d . .
H35A H 0.3197(2) 0.4099(2) 0.6083(2) 0.039 Uiso 1 calc R .
C36 C 0.2281(2) 0.6027(2) 0.7271(2) 0.0212(5) Uani 1 d . .
C37 C 0.2467(2) 0.7064(2) 0.7169(2) 0.0272(6) Uani 1 d . .
H37A H 0.2180(2) 0.7682(2) 0.6586(2) 0.033 Uiso 1 calc R .
C38 C 0.3067(2) 0.7196(2) 0.7912(2) 0.0313(6) Uani 1 d . .
H38A H 0.3201(2) 0.7897(2) 0.7836(2) 0.038 Uiso 1 calc R .
C39 C 0.3470(2) 0.6294(2) 0.8769(2) 0.0323(6) Uani 1 d . .
H39A H 0.3881(2) 0.6379(2) 0.9282(2) 0.039 Uiso 1 calc R .
C40 C 0.3279(2) 0.5277(2) 0.8883(2) 0.0298(6) Uani 1 d . .
H40A H 0.3551(2) 0.4670(2) 0.9479(2) 0.036 Uiso 1 calc R .
C41 C 0.2691(2) 0.5127(2) 0.8134(2) 0.0251(5) Uani 1 d . .
H41A H 0.2571(2) 0.4419(2) 0.8212(2) 0.030 Uiso 1 calc R .
C42 C 0.0020(2) 0.6591(2) 0.6581(2) 0.0245(5) Uani 1 d . .
C43 C -0.0290(2) 0.6858(2) 0.7512(2) 0.0333(6) Uani 1 d . .
H43A H 0.0245(2) 0.6655(2) 0.8039(2) 0.040 Uiso 1 calc R .
C44 C -0.1383(2) 0.7421(3) 0.7669(2) 0.0426(8) Uani 1 d . .
H44A H -0.1593(2) 0.7598(3) 0.8306(2) 0.051 Uiso 1 calc R .
C45 C -0.2161(2) 0.7723(3) 0.6904(2) 0.0383(7) Uani 1 d . .
H45A H -0.2902(2) 0.8123(3) 0.7007(2) 0.046 Uiso 1 calc R .
C46 C -0.1870(2) 0.7446(2) 0.5987(2) 0.0365(7) Uani 1 d . .
H46A H -0.2414(2) 0.7640(2) 0.5469(2) 0.044 Uiso 1 calc R .
C47 C -0.0779(2) 0.6881(2) 0.5819(2) 0.0318(6) Uani 1 d . .
H47A H -0.0580(2) 0.6694(2) 0.5186(2) 0.038 Uiso 1 calc R .

loop_
_atom_type_symbol
_atom_type_description
_atom_type_scat_dispersion_real
_atom_type_scat_dispersion_imag
_atom_type_scat_source
C C 0.0033 0.0016 'International Tables Vol C Tables 4.2.6.8 and 6.1.1.4'
H H 0.0000 0.0000 'International Tables Vol C Tables 4.2.6.8 and 6.1.1.4'
N N 0.0061 0.0033 'International Tables Vol C Tables 4.2.6.8 and 6.1.1.4'
O O 0.0106 0.0060 'International Tables Vol C Tables 4.2.6.8 and 6.1.1.4'
P P 0.1023 0.0942 'International Tables Vol C Tables 4.2.6.8 and 6.1.1.4'
S S 0.1246 0.1234 'International Tables Vol C Tables 4.2.6.8 and 6.1.1.4'
Mn Mn 0.3368 0.7283 'International Tables Vol C Tables 4.2.6.8 and 6.1.1.4'

loop_
_geom_angle_atom_site_label_1
_geom_angle_atom_site_label_2
_geom_angle_atom_site_label_3
_geom_angle
_geom_angle_site_symmetry_1
_geom_angle_site_symmetry_3
_geom_angle_publ_flag
C1 Mn1 C3 90.02(11) . . ?
C1 Mn1 C2 90.24(11) . . ?
C3 Mn1 C2 91.39(11) . . ?
C1 Mn1 S2 87.38(9) . 2_655 ?
C3 Mn1 S2 175.27(8) . 2_655 ?
C2 Mn1 S2 92.56(8) . 2_655 ?
C1 Mn1 S1 95.41(8) . 2_655 ?
C3 Mn1 S1 89.76(8) . 2_655 ?
C2 Mn1 S1 174.23(8) . 2_655 ?
S2 Mn1 S1 86.56(2) 2_655 2_655 ?
C1 Mn1 S1 175.26(9) . . ?
C3 Mn1 S1 94.72(8) . . ?
C2 Mn1 S1 89.69(8) . . ?
S2 Mn1 S1 87.89(2) 2_655 . ?
S1 Mn1 S1 84.58(2) 2_655 . ?
C4 S1 Mn1 104.25(8) . 2_655 ?
C4 S1 Mn1 102.15(8) . . ?
Mn1 S1 Mn1 95.42(2) 2_655 . ?
C5 S2 Mn1 104.31(8) . 2_655 ?
N3 P1 C12 111.02(11) . . ?
N3 P1 C24 112.72(11) . . ?
C12 P1 C24 108.83(11) . . ?
N3 P1 C18 109.49(11) . . ?
C12 P1 C18 107.95(11) . . ?
C24 P1 C18 106.63(11) . . ?
N3 P2 C30 107.84(11) . . ?
N3 P2 C36 115.12(11) . . ?
C30 P2 C36 107.21(11) . . ?
N3 P2 C42 111.14(11) . . ?
C30 P2 C42 108.86(12) . . ?
C36 P2 C42 106.47(11) . . ?
C4 N1 C6 116.7(2) . . ?
C5 N2 C11 117.4(2) . . ?
P1 N3 P2 154.9(2) . . ?
O1 C1 Mn1 177.4(2) . . ?
O2 C2 Mn1 177.8(2) . . ?
O3 C3 Mn1 175.2(2) . . ?
N1 C4 C5 122.8(2) . . ?
N1 C4 S1 117.4(2) . . ?
C5 C4 S1 119.8(2) . . ?
N2 C5 C4 120.5(2) . . ?
N2 C5 S2 118.4(2) . . ?
C4 C5 S2 121.0(2) . . ?
N1 C6 C11 120.7(2) . . ?
N1 C6 C7 119.6(2) . . ?
C11 C6 C7 119.6(2) . . ?
C8 C7 C6 120.0(2) . . ?
C7 C8 C9 120.4(2) . . ?
C10 C9 C8 120.8(2) . . ?
C9 C10 C11 119.9(2) . . ?
N2 C11 C6 121.8(2) . . ?
N2 C11 C10 118.9(2) . . ?
C6 C11 C10 119.3(2) . . ?
C17 C12 C13 119.2(2) . . ?
C17 C12 P1 121.4(2) . . ?
C13 C12 P1 119.2(2) . . ?
C14 C13 C12 120.1(2) . . ?
C13 C14 C15 120.5(2) . . ?
C16 C15 C14 120.0(2) . . ?
C15 C16 C17 120.3(2) . . ?
C12 C17 C16 119.8(2) . . ?
C23 C18 C19 120.0(2) . . ?
C23 C18 P1 120.4(2) . . ?
C19 C18 P1 119.6(2) . . ?
C20 C19 C18 119.4(2) . . ?
C21 C20 C19 120.4(3) . . ?
C22 C21 C20 120.2(2) . . ?
C21 C22 C23 120.2(3) . . ?
C22 C23 C18 119.9(2) . . ?
C29 C24 C25 119.2(2) . . ?
C29 C24 P1 122.1(2) . . ?
C25 C24 P1 118.4(2) . . ?
C26 C25 C24 120.1(3) . . ?
C27 C26 C25 119.9(3) . . ?
C26 C27 C28 120.9(3) . . ?
C27 C28 C29 119.7(3) . . ?
C28 C29 C24 120.1(3) . . ?
C31 C30 C35 119.6(2) . . ?
C31 C30 P2 122.4(2) . . ?
C35 C30 P2 118.0(2) . . ?
C32 C31 C30 119.3(3) . . ?
C33 C32 C31 120.5(3) . . ?
C32 C33 C34 120.6(3) . . ?
C35 C34 C33 119.4(3) . . ?
C34 C35 C30 120.5(3) . . ?
C41 C36 C37 119.6(2) . . ?
C41 C36 P2 121.2(2) . . ?
C37 C36 P2 119.1(2) . . ?
C38 C37 C36 120.5(2) . . ?
C37 C38 C39 119.4(2) . . ?
C40 C39 C38 120.6(2) . . ?
C39 C40 C41 120.8(2) . . ?
C36 C41 C40 119.2(2) . . ?
C47 C42 C43 119.3(2) . . ?
C47 C42 P2 118.9(2) . . ?
C43 C42 P2 121.8(2) . . ?
C44 C43 C42 120.1(2) . . ?
C45 C44 C43 120.1(3) . . ?
C44 C45 C46 120.3(3) . . ?
C45 C46 C47 120.2(3) . . ?
C42 C47 C46 119.9(2) . . ?

loop_
_geom_bond_atom_site_label_1
_geom_bond_atom_site_label_2
_geom_bond_distance
_geom_bond_site_symmetry_2
_geom_bond_publ_flag
Mn1 C1 1.786(3) . ?
Mn1 C3 1.808(3) . ?
Mn1 C2 1.813(3) . ?
Mn1 S2 2.3666(7) 2_655 ?
Mn1 S1 2.3684(7) 2_655 ?
Mn1 S1 2.4514(7) . ?
S1 C4 1.776(2) . ?
S1 Mn1 2.3684(7) 2_655 ?
S2 C5 1.747(2) . ?
S2 Mn1 2.3665(7) 2_655 ?
P1 N3 1.571(2) . ?
P1 C12 1.793(2) . ?
P1 C24 1.799(2) . ?
P1 C18 1.801(2) . ?
P2 N3 1.570(2) . ?
P2 C30 1.794(2) . ?
P2 C36 1.805(2) . ?
P2 C42 1.807(3) . ?
O1 C1 1.155(3) . ?
O2 C2 1.147(3) . ?
O3 C3 1.151(3) . ?
N1 C4 1.313(3) . ?
N1 C6 1.387(3) . ?
N2 C5 1.322(3) . ?
N2 C11 1.376(3) . ?
C4 C5 1.460(3) . ?
C6 C11 1.408(3) . ?
C6 C7 1.414(3) . ?
C7 C8 1.375(4) . ?
C8 C9 1.408(4) . ?
C9 C10 1.366(3) . ?
C10 C11 1.423(3) . ?
C12 C17 1.395(3) . ?
C12 C13 1.406(3) . ?
C13 C14 1.379(4) . ?
C14 C15 1.383(4) . ?
C15 C16 1.383(4) . ?
C16 C17 1.396(3) . ?
C18 C23 1.395(3) . ?
C18 C19 1.396(3) . ?
C19 C20 1.392(4) . ?
C20 C21 1.388(4) . ?
C21 C22 1.378(4) . ?
C22 C23 1.390(4) . ?
C24 C29 1.394(4) . ?
C24 C25 1.398(3) . ?
C25 C26 1.385(4) . ?
C26 C27 1.369(4) . ?
C27 C28 1.384(4) . ?
C28 C29 1.385(4) . ?
C30 C31 1.394(3) . ?
C30 C35 1.395(4) . ?
C31 C32 1.397(4) . ?
C32 C33 1.374(4) . ?
C33 C34 1.387(4) . ?
C34 C35 1.386(4) . ?
C36 C41 1.394(3) . ?
C36 C37 1.401(3) . ?
C37 C38 1.386(4) . ?
C38 C39 1.388(4) . ?
C39 C40 1.374(4) . ?
C40 C41 1.395(4) . ?
C42 C47 1.396(3) . ?
C42 C43 1.395(3) . ?
C43 C44 1.393(4) . ?
C44 C45 1.379(4) . ?
C45 C46 1.380(4) . ?
C46 C47 1.394(4) . ?
